data_2000392
loop_
_publ_author_name
'Dillen, J. L. M.'
'Roos, H. M.'

_publ_section_title
;
 Structure of tris(5-acetyl-3-thienyl)methane-ethanol (2/1) inclusion
 compound
;
_journal_issue 12
_journal_name_full 'Acta Crystallographica Section C'
_journal_page_first 2229
_journal_page_last 2231
_journal_paper_doi 10.1107/S0108270192003202
_journal_volume 48
_journal_year 1992
_chemical_formula_moiety 'C38 H32 O6 S6,C2 H6 O1'
_chemical_formula_sum 'C20 H19 O3.5 S3'
_chemical_formula_weight 411.6
_space_group_IT_number 1
_space_group_name_Hall 'P 1'
_space_group_name_H-M_alt 'P 1'
_symmetry_cell_setting triclinic
_symmetry_equiv_pos_as_xyz 'x, y, z'
_symmetry_space_group_name_Hall 'P 1'
_symmetry_space_group_name_H-M 'P 1'
_cell_angle_alpha 84.95(5)
_cell_angle_beta 108.74(5)
_cell_angle_gamma 98.51(5)
_cell_formula_units_Z 2
_cell_length_a 12.488(5)
_cell_length_b 10.372(5)
_cell_length_c 8.335(5)
_cell_volume 1010.2(9)
_diffrn_radiation_type Mo
_diffrn_radiation_wavelength 0.7107
_exptl_absorpt_coefficient_mu 0.334
_exptl_crystal_density_diffrn 1.35
_exptl_crystal_F_000 430
_cod_data_source_file ge0310.cif
_cod_data_source_block ge0310a
_cod_original_cell_volume 1010.0(10)
_cod_database_code 2000392

loop_
_atom_site_label
_atom_site_fract_x
_atom_site_fract_y
_atom_site_fract_z
_atom_site_U_iso_or_equiv
C(1) .1775 .1739 1.0855 .0360(10)
S(1) .0192(7) .4502(7) .7768(8) .0460(10)
C(2) .1293(11) .3695(13) .8947(15) .0320(10)
C(3) .1017(11) .2718(13) .9817(17) .0370(10)
C(4) -.0223(11) .2483(13) .9632(16) .0360(10)
C(5) -.0756(12) .3472(14) .8515(14) .0330(10)
C(6) -.1955(12) .3593(14) .8019(18) .0420(10)
O(1) -.2292(10) .4526(11) .6909(13) .0560(10)
C(7) -.2736(13) .2754(13) .8868(19) .070(2)
S(2) .4895(7) .1991(8) 1.0487(9) .0670(10)
C(8) .3480(13) .1296(16) 1.0242(18) .0560(10)
C(9) .2947(13) .2034(13) 1.0876(15) .0330(10)
C(10) .3643(12) .3187(15) 1.1762(17) .0490(10)
C(11) .4757(16) .3298(17) 1.1610(18) .066(2)
C(12) .5821(14) .4304(14) 1.2077(19) .074(2)
O(2) .6654(11) .4283(13) 1.1717(16) .0800(10)
C(13) .5741(13) .5298(16) 1.3107(19) .078(2)
S(3) .1543(7) .1777(7) 1.5623(8) .0470(10)
C(14) .1553(14) .2332(15) 1.3621(18) .062(2)
C(15) .1651(12) .1404(12) 1.2661(15) .0320(10)
C(16) .1546(12) .0216(13) 1.3467(16) .0360(10)
C(17) .1573(12) .0188(14) 1.5066(17) .0400(10)
C(18) .1494(12) -.0944(15) 1.6310(15) .0560(10)
O(3) .1491(12) -.0556(12) 1.7639(13) .0730(10)
C(19) .1394(13) -.2248(13) 1.5720(18) .080(2)
C(20) -.1699(12) -.1590(13) -1.0910(17) .0410(10)
S(4) -.0155(7) -.4519(8) -.7729(9) .0520(10)
C(21) -.1312(14) -.3707(15) -.8776(17) .0540(10)
C(22) -.0913(12) -.2591(13) -.9843(15) .0350(10)
C(23) .0185(13) -.2595(14) -.9679(16) .0450(10)
C(24) .0765(13) -.3453(14) -.8607(18) .0420(10)
C(25) .1961(15) -.3723(14) -.8052(18) .0510(10)
O(4) .2334(11) -.4525(12) -.7113(15) .0760(10)
C(26) .2689(12) -.2797(17) -.8689(18) .084(2)
S(5) -.4877(8) -.1979(8) -1.0485(10) .0730(10)
C(27) -.3549(13) -.1357(15) -1.0245(18) .0570(10)
C(28) -.2985(13) -.2045(16) -1.1031(18) .056(2)
C(29) -.3723(12) -.3152(13) -1.1656(16) .0390(10)
C(30) -.4744(11) -.3248(14) -1.1528(16) .0390(10)
C(31) -.5683(10) -.4252(15) -1.2135(16) .0530(10)
O(5) -.6503(12) -.4251(16) -1.1755(18) .107(2)
C(32) -.5552(12) -.5386(14) -1.3192(18) .063(2)
S(6) -.1554(8) -.1779(8) -1.5605(9) .0640(10)
C(33) -.1652(11) -.2432(13) -1.3719(15) .0360(10)
C(34) -.1638(12) -.1488(14) -1.2696(17) .0510(10)
C(35) -.1650(12) -.0161(15) -1.3486(16) .0420(10)
C(36) -.1509(13) -.0221(15) -1.5128(18) .0440(10)
C(37) -.1492(13) .0798(12) -1.6426(18) .0540(10)
O(6) -.1411(11) .0686(11) -1.7851(13) .0630(10)
C(38) -.1653(12) .2162(12) -1.5990(14) .0690(10)
C(39) .5725(16) .927(2) .407(3) .275(4)
C(40) .492(2) .9765(18) .484(3) .275(4)
O(7) .4068(14) .8676(17) .484(2) .275(4)
H(1) .1455(12) .0847(12) 1.0184(15) .117(3)
H(2) .2160(11) .3993(13) .8953(15) .117(3)
H(4) -.0639(11) .1694(13) 1.0239(16) .117(3)
H(7A) -.2270(13) .2045(13) .9737(19) .117(3)
H(7B) -.3445(13) .2256(13) .7915(19) .117(3)
H(7C) -.3051(13) .3364(13) .9555(19) .117(3)
H(8) .3095(13) .0382(16) .9651(18) .117(3)
H(10) .3353(12) .3844(15) 1.2422(17) .117(3)
H(13A) .4913(13) .5142(16) 1.3291(19) .117(3)
H(13B) .5852(13) .6243(16) 1.2483(19) .117(3)
H(13C) .6395(13) .5261(16) 1.4323(19) .117(3)
H(14) .1488(14) .3335(15) 1.3175(18) .117(3)
H(16) .1445(12) -.0674(13) 1.2822(16) .117(3)
H(19A) .1435(13) -.2180(13) 1.4440(18) .117(3)
H(19B) .0591(13) -.2789(13) 1.5745(18) .117(3)
H(19C) .2085(13) -.2744(13) 1.6539(18) .117(3)
H(20) -.1412(12) -.0669(13) -1.0300(17) .117(3)
H(21) -.2163(14) -.3948(15) -.8691(17) .117(3)
H(23) .0597(13) -.1909(14) -1.0417(16) .117(3)
H(26A) .2190(12) -.2115(17) -.9563(18) .117(3)
H(26B) .3121(12) -.3289(17) -.9341(18) .117(3)
H(26C) .3310(12) -.2278(17) -.7653(18) .117(3)
H(27) -.3147(13) -.0495(15) -.9543(18) .117(3)
H(29) -.3465(12) -.3899(13) -1.2225(16) .117(3)
H(32A) -.4733(12) -.5200(14) -1.3404(18) .117(3)
H(32B) -.6221(12) -.5423(14) -1.4396(18) .117(3)
H(32C) -.5612(12) -.6308(14) -1.2494(18) .117(3)
H(33) -.1715(11) -.3463(13) -1.3378(15) .117(3)
H(35) -.1747(12) .0702(15) -1.2935(16) .117(3)
H(38A) -.1712(12) .2121(12) -1.4722(14) .117(3)
H(38B) -.2425(12) .2463(12) -1.6881(14) .117(3)
H(38C) -.0933(12) .2856(12) -1.6064(14) .117(3)
H(39A) .6400(16) 1.005(2) .403(3) .275(4)
H(39B) .5259(16) .897(2) .281(3) .275(4)
H(39C) .6088(16) .846(2) .484(3) .275(4)
H(40A) .454(2) 1.0577(18) .409(3) .275(4)
H(40B) .537(2) 1.0060(18) .612(3) .275(4)
H(41) .3541(14) .9083(17) .542(2) .28(4)

loop_
_geom_angle_atom_site_label_1
_geom_angle_atom_site_label_2
_geom_angle_atom_site_label_3
_geom_angle
C(3) C(1) C(9) 113.7(10)
C(9) C(1) C(15) 113.2(9)
S(1) C(2) C(3) 114.7(9)
C(1) C(3) C(4) 118.6(11)
C(3) C(4) C(5) 107.8(11)
S(1) C(5) C(6) 123.4(10)
C(5) C(6) O(1) 115.7(12)
C(3) C(1) C(15) 113.9(11)
C(2) S(1) C(5) 91.8(6)
C(1) C(3) C(2) 127.2(11)
C(2) C(3) C(4) 114.0(11)
S(1) C(5) C(4) 111.7(10)
C(4) C(5) C(6) 124.9(12)
C(5) C(6) C(7) 121.3(12)
O(1) C(6) C(7) 122.8(12)
S(2) C(8) C(9) 111.5(12)
C(1) C(9) C(10) 118.8(11)
C(9) C(10) C(11) 109.3(13)
S(2) C(11) C(12) 113.1(13)
C(11) C(12) O(2) 126(2)
O(2) C(12) C(13) 121.1(12)
S(3) C(14) C(15) 114.1(10)
C(1) C(15) C(16) 128.9(10)
C(15) C(16) C(17) 117.7(12)
S(3) C(17) C(18) 119.4(10)
C(8) S(2) C(11) 91.7(8)
C(1) C(9) C(8) 124.9(11)
C(8) C(9) C(10) 116.2(13)
S(2) C(11) C(10) 111.1(12)
C(10) C(11) C(12) 136(2)
C(11) C(12) C(13) 113(2)
C(14) S(3) C(17) 88.7(7)
C(1) C(15) C(14) 121.7(11)
S(3) C(17) C(16) 109.2(10)
C(16) C(17) C(18) 131.0(13)
C(17) C(18) O(3) 110.4(13)
C(17) C(18) C(19) 117.2(11)
O(3) C(18) C(19) 132.3(12)
C(22) C(20) C(34) 109.2(10)
C(28) C(20) C(34) 107.0(10)
C(21) S(4) C(24) 92.9(7)
S(4) C(21) C(22) 107.5(11)
C(20) C(22) C(21) 123.0(12)
C(21) C(22) C(23) 110.4(12)
S(4) C(24) C(23) 109.8(11)
C(23) C(24) C(25) 134.8(12)
C(24) C(25) C(26) 113.8(12)
C(27) S(5) C(30) 91.2(6)
C(20) C(28) C(27) 120.8(13)
C(27) C(28) C(29) 106.6(13)
S(5) C(30) C(29) 110.9(10)
C(29) C(30) C(31) 128.3(13)
C(30) C(31) C(32) 119.6(9)
C(33) S(6) C(36) 95.1(7)
C(20) C(34) C(33) 130.1(11)
C(33) C(34) C(35) 115.0(12)
S(6) C(36) C(35) 111.0(11)
C(35) C(36) C(37) 129.9(13)
C(36) C(37) C(38) 115.2(12)
C(39) C(40) O(7) 104.9(9)
C(20) C(22) C(23) 126.6(10)
C(22) C(23) C(24) 119.3(11)
S(4) C(24) C(25) 115.4(10)
C(24) C(25) O(4) 126.4(14)
O(4) C(25) C(26) 120(2)
S(5) C(27) C(28) 114.1(11)
C(20) C(28) C(29) 132.2(13)
C(28) C(29) C(30) 116.9(12)
S(5) C(30) C(31) 120.9(9)
C(30) C(31) O(5) 118.8(14)
O(5) C(31) C(32) 121.5(14)
S(6) C(33) C(34) 110.7(10)
C(20) C(34) C(35) 114.8(12)
C(34) C(35) C(36) 107.7(13)
S(6) C(36) C(37) 118.5(10)
C(36) C(37) O(6) 127.4(12)
O(6) C(37) C(38) 117.3(11)

loop_
_geom_bond_atom_site_label_1
_geom_bond_atom_site_label_2
_geom_bond_distance
C(1) C(3) 1.51(2)
C(1) C(15) 1.57(2)
S(1) C(5) 1.707(14)
C(3) C(4) 1.49(2)
C(5) C(6) 1.44(2)
C(6) C(7) 1.51(2)
S(2) C(11) 1.77(2)
C(9) C(10) 1.47(2)
C(11) C(12) 1.53(2)
C(12) C(13) 1.43(2)
S(3) C(17) 1.76(2)
C(15) C(16) 1.36(2)
C(17) C(18) 1.51(2)
C(18) C(19) 1.45(2)
C(20) C(28) 1.58(2)
S(4) C(21) 1.73(2)
C(21) C(22) 1.52(2)
C(23) C(24) 1.32(2)
C(25) O(4) 1.13(2)
S(5) C(27) 1.643(14)
C(27) C(28) 1.40(2)
C(29) C(30) 1.30(2)
C(31) O(5) 1.166(14)
S(6) C(33) 1.690(12)
C(33) C(34) 1.35(2)
C(35) C(36) 1.44(2)
C(37) O(6) 1.24(2)
C(39) C(40) 1.519(10)
C(1) C(9) 1.45(2)
S(1) C(2) 1.699(11)
C(2) C(3) 1.26(2)
C(4) C(5) 1.41(2)
C(6) O(1) 1.30(2)
S(2) C(8) 1.761(14)
C(8) C(9) 1.33(2)
C(10) C(11) 1.42(2)
C(12) O(2) 1.17(2)
S(3) C(14) 1.720(14)
C(14) C(15) 1.35(2)
C(16) C(17) 1.32(2)
C(18) O(3) 1.21(2)
C(20) C(22) 1.55(2)
C(20) C(34) 1.51(2)
S(4) C(24) 1.761(13)
C(22) C(23) 1.34(2)
C(24) C(25) 1.48(2)
C(25) C(26) 1.41(2)
S(5) C(30) 1.696(14)
C(28) C(29) 1.39(2)
C(30) C(31) 1.44(2)
C(31) C(32) 1.59(2)
S(6) C(36) 1.686(14)
C(34) C(35) 1.47(2)
C(36) C(37) 1.45(2)
C(37) C(38) 1.55(2)
C(40) O(7) 1.429(10)
